data_4065640
loop_
_publ_author_name
'McAdam, C. John'
'Robinson, Brian H.'
'Simpson, Jim'
'Tagg, Tei'

_publ_section_title
;
 Ferrocenyl&#x2212;Naphthalimide Donor&#x2212;Acceptor Dyads with Aromatic
 Spacer Groups
;
_journal_issue 11
_journal_name_full Organometallics
_journal_page_first 2474
_journal_paper_doi 10.1021/om1000452
_journal_volume 29
_journal_year 2010
_chemical_formula_moiety 'C24 H19 Br Fe'
_chemical_formula_sum 'C24 H19 Br Fe'
_chemical_formula_weight 443.15
_chemical_name_systematic
; 
(E)-4-bromo-4'-(ethenylferrocenyl)biphenyl 
;
_space_group_IT_number 4
_symmetry_cell_setting monoclinic
_symmetry_space_group_name_Hall 'P 2yb'
_symmetry_space_group_name_H-M 'P 1 21 1'
_atom_sites_solution_hydrogens geom
_atom_sites_solution_primary direct
_atom_sites_solution_secondary difmap
_audit_creation_method SHELXL-97
_cell_angle_alpha 90.00
_cell_angle_beta 95.268(2)
_cell_angle_gamma 90.00
_cell_formula_units_Z 2
_cell_length_a 6.0896(2)
_cell_length_b 7.8142(2)
_cell_length_c 18.7986(6)
_cell_measurement_reflns_used 6483
_cell_measurement_temperature 85(2)
_cell_measurement_theta_max 63.37
_cell_measurement_theta_min 4.35
_cell_volume 890.76(5)
_computing_cell_refinement 'APEXII & SAINT V7.12A (Bruker  2004)'
_computing_data_collection 'APEXII V1.0-27 (Bruker 2004)'
_computing_data_reduction SAINT
_computing_molecular_graphics 'ORTEP-3 (Farrugia, 1997)'
_computing_publication_material 'enCIFer (Allen et al., 2004)'
_computing_structure_refinement 'SHELXL-97 (Sheldrick, 1997)'
_computing_structure_solution 'SHELXS-97 (Sheldrick, 1997)'
_diffrn_ambient_temperature 85(2)
_diffrn_measured_fraction_theta_full 0.999
_diffrn_measured_fraction_theta_max 0.999
_diffrn_measurement_device_type 'Bruker-Nonius APEXII CCD'
_diffrn_measurement_method '\f and \w scans'
_diffrn_radiation_monochromator graphite
_diffrn_radiation_source 'fine-focus sealed tube'
_diffrn_radiation_type MoK\a
_diffrn_radiation_wavelength 0.71073
_diffrn_reflns_av_R_equivalents 0.0277
_diffrn_reflns_av_sigmaI/netI 0.0199
_diffrn_reflns_limit_h_max 7
_diffrn_reflns_limit_h_min -7
_diffrn_reflns_limit_k_max 9
_diffrn_reflns_limit_k_min -9
_diffrn_reflns_limit_l_max 23
_diffrn_reflns_limit_l_min -23
_diffrn_reflns_number 16393
_diffrn_reflns_theta_full 25.99
_diffrn_reflns_theta_max 25.99
_diffrn_reflns_theta_min 2.18
_diffrn_standards_number 0
_exptl_absorpt_coefficient_mu 3.094
_exptl_absorpt_correction_T_max 0.857
_exptl_absorpt_correction_T_min 0.599
_exptl_absorpt_correction_type multi-scan
_exptl_absorpt_process_details
;
SADABS (Bruker, 2004)
;
_exptl_crystal_colour yellow
_exptl_crystal_density_diffrn 1.652
_exptl_crystal_density_method 'not measured'
_exptl_crystal_description plate
_exptl_crystal_F_000 448
_exptl_crystal_size_max 0.38
_exptl_crystal_size_mid 0.20
_exptl_crystal_size_min 0.05
_refine_diff_density_max 0.434
_refine_diff_density_min -0.501
_refine_diff_density_rms 0.064
_refine_ls_abs_structure_details 'Flack(1983) 432 Friedel pairs'
_refine_ls_abs_structure_Flack -0.011(9)
_refine_ls_extinction_method none
_refine_ls_goodness_of_fit_ref 1.081
_refine_ls_hydrogen_treatment constr
_refine_ls_matrix_type full
_refine_ls_number_parameters 254
_refine_ls_number_reflns 3517
_refine_ls_number_restraints 1
_refine_ls_restrained_S_all 1.081
_refine_ls_R_factor_all 0.0278
_refine_ls_R_factor_gt 0.0266
_refine_ls_shift/su_max 0.001
_refine_ls_shift/su_mean <0.001
_refine_ls_structure_factor_coef Fsqd
_refine_ls_weighting_details 'calc w=1/[\s^2^(Fo^2^)+(0.0321P)^2^+0.8851P] where P=(Fo^2^+2Fc^2^)/3'
_refine_ls_weighting_scheme calc
_refine_ls_wR_factor_gt 0.0674
_refine_ls_wR_factor_ref 0.0682
_reflns_number_gt 3426
_reflns_number_total 3517
_reflns_threshold_expression I>2\s(I)
_cod_data_source_file om1000452_si_001.cif
_cod_data_source_block Structure2
_cod_original_sg_symbol_H-M 'P 21'
_cod_database_code 4065640

loop_
_symmetry_equiv_pos_as_xyz
'x, y, z'
'-x, y+1/2, -z'

loop_
_atom_site_label
_atom_site_type_symbol
_atom_site_fract_x
_atom_site_fract_y
_atom_site_fract_z
_atom_site_U_iso_or_equiv
_atom_site_adp_type
_atom_site_occupancy
_atom_site_symmetry_multiplicity
_atom_site_calc_flag
_atom_site_refinement_flags
_atom_site_disorder_assembly
_atom_site_disorder_group
Br1 Br 1.22177(6) 0.15458(4) -0.282149(18) 0.03885(11) Uani 1 1 d . . .
C1 C 1.0673(5) 0.1743(4) -0.19886(16) 0.0255(6) Uani 1 1 d . . .
C2 C 0.8678(6) 0.0931(5) -0.19642(17) 0.0341(7) Uani 1 1 d . . .
H2 H 0.8008 0.0352 -0.2372 0.041 Uiso 1 1 calc R . .
C3 C 0.7664(5) 0.0970(5) -0.13365(17) 0.0309(7) Uani 1 1 d . . .
H3 H 0.6296 0.0396 -0.1317 0.037 Uiso 1 1 calc R . .
C4 C 0.8589(4) 0.1827(3) -0.07291(15) 0.0206(6) Uani 1 1 d . . .
C5 C 1.0560(5) 0.2688(4) -0.07930(18) 0.0279(7) Uani 1 1 d . . .
H5 H 1.1210 0.3318 -0.0396 0.033 Uiso 1 1 calc R . .
C6 C 1.1610(5) 0.2658(4) -0.14184(18) 0.0283(7) Uani 1 1 d . . .
H6 H 1.2952 0.3260 -0.1450 0.034 Uiso 1 1 calc R . .
C7 C 0.7546(5) 0.1800(4) -0.00427(16) 0.0252(6) Uani 1 1 d . A .
C8 C 0.5512(5) 0.1002(4) 0.00157(19) 0.0314(7) Uani 1 1 d . . .
H8 H 0.4779 0.0449 -0.0389 0.038 Uiso 1 1 calc R . .
C9 C 0.4548(7) 0.1010(5) 0.0662(2) 0.0469(11) Uani 1 1 d . A .
H9 H 0.3164 0.0464 0.0688 0.056 Uiso 1 1 calc R . .
C10 C 0.5578(8) 0.1806(5) 0.1273(2) 0.0537(13) Uani 1 1 d . . .
C11 C 0.7611(8) 0.2558(6) 0.1212(2) 0.0474(11) Uani 1 1 d . A .
H11 H 0.8365 0.3085 0.1620 0.057 Uiso 1 1 calc R . .
C12 C 0.8573(6) 0.2563(5) 0.05750(18) 0.0347(8) Uani 1 1 d . . .
H12 H 0.9967 0.3097 0.0555 0.042 Uiso 1 1 calc R A .
C13 C 0.4844(10) 0.2098(7) 0.2006(3) 0.0241(17) Uani 0.641(13) 1 d P A 1
H13 H 0.5683 0.2840 0.2326 0.029 Uiso 0.641(13) 1 calc PR A 1
C14 C 0.3085(9) 0.1362(7) 0.2217(3) 0.0253(16) Uani 0.641(13) 1 d P A 1
H14 H 0.2317 0.0492 0.1942 0.030 Uiso 0.641(13) 1 calc PR A 1
C13A C 0.3720(14) 0.1471(13) 0.1787(5) 0.018(3) Uani 0.359(13) 1 d P A 2
H13A H 0.2377 0.0890 0.1650 0.022 Uiso 0.359(13) 1 calc PR A 2
C14A C 0.4271(13) 0.2112(10) 0.2448(5) 0.015(3) Uani 0.359(13) 1 d P A 2
H14A H 0.5668 0.2590 0.2602 0.018 Uiso 0.359(13) 1 calc PR A 2
C15 C 0.2340(7) 0.1965(6) 0.2918(2) 0.0517(12) Uani 1 1 d . . .
C16 C 0.3073(6) 0.3094(5) 0.3490(2) 0.0444(10) Uani 1 1 d . A .
H16 H 0.4463 0.3654 0.3548 0.053 Uiso 1 1 calc R . .
C17 C 0.1380(5) 0.3239(4) 0.39590(18) 0.0271(7) Uani 1 1 d . . .
H17 H 0.1423 0.3914 0.4380 0.033 Uiso 1 1 calc R A .
C18 C -0.0373(5) 0.2193(4) 0.36810(17) 0.0271(6) Uani 1 1 d . A .
H18 H -0.1732 0.2039 0.3884 0.032 Uiso 1 1 calc R . .
C19 C 0.0223(6) 0.1409(6) 0.30498(17) 0.0407(8) Uani 1 1 d . A .
H19 H -0.0665 0.0631 0.2761 0.049 Uiso 1 1 calc R . .
Fe1 Fe 0.24187(7) 0.07590(6) 0.38951(2) 0.02210(10) Uani 1 1 d . A .
C20 C 0.5085(5) -0.0835(4) 0.40453(17) 0.0271(7) Uani 1 1 d . . .
H20 H 0.6337 -0.0833 0.3779 0.032 Uiso 1 1 calc R A .
C21 C 0.4859(5) 0.0128(4) 0.46767(18) 0.0282(7) Uani 1 1 d . A .
H21 H 0.5921 0.0888 0.4904 0.034 Uiso 1 1 calc R . .
C22 C 0.2752(6) -0.0256(5) 0.49045(17) 0.0317(7) Uani 1 1 d . . .
H22 H 0.2158 0.0200 0.5314 0.038 Uiso 1 1 calc R A .
C23 C 0.1694(5) -0.1435(4) 0.44162(18) 0.0310(7) Uani 1 1 d . A .
H23 H 0.0264 -0.1905 0.4442 0.037 Uiso 1 1 calc R . .
C24 C 0.3132(5) -0.1799(4) 0.38800(18) 0.0280(7) Uani 1 1 d . A .
H24 H 0.2837 -0.2549 0.3485 0.034 Uiso 1 1 calc R . .

loop_
_atom_site_aniso_label
_atom_site_aniso_U_11
_atom_site_aniso_U_22
_atom_site_aniso_U_33
_atom_site_aniso_U_23
_atom_site_aniso_U_13
_atom_site_aniso_U_12
Br1 0.04064(19) 0.04232(19) 0.03629(18) 0.00598(16) 0.01808(14) 0.00584(17)
C1 0.0257(13) 0.0240(16) 0.0287(15) 0.0009(13) 0.0121(12) 0.0022(13)
C2 0.0346(16) 0.0410(19) 0.0276(15) -0.0098(15) 0.0067(13) -0.0120(15)
C3 0.0242(14) 0.0369(19) 0.0322(16) -0.0067(14) 0.0067(12) -0.0104(13)
C4 0.0202(13) 0.0169(14) 0.0247(14) -0.0008(11) 0.0026(11) 0.0026(11)
C5 0.0256(15) 0.0255(16) 0.0321(17) -0.0072(13) 0.0005(12) -0.0062(12)
C6 0.0235(14) 0.0229(15) 0.0396(19) -0.0023(13) 0.0079(13) -0.0079(12)
C7 0.0302(15) 0.0199(15) 0.0260(14) 0.0026(12) 0.0061(12) 0.0073(12)
C8 0.0327(16) 0.0268(18) 0.0369(17) 0.0076(13) 0.0141(13) 0.0050(13)
C9 0.052(2) 0.032(2) 0.063(3) 0.0250(18) 0.037(2) 0.0197(16)
C10 0.090(3) 0.044(2) 0.0322(19) 0.0204(18) 0.033(2) 0.048(2)
C11 0.069(3) 0.049(2) 0.0247(18) -0.0007(16) 0.0071(17) 0.035(2)
C12 0.0430(18) 0.0352(19) 0.0257(17) -0.0042(14) 0.0017(14) 0.0136(15)
C13 0.029(3) 0.023(2) 0.019(3) -0.001(2) -0.002(3) 0.005(2)
C14 0.025(3) 0.026(3) 0.023(3) 0.002(2) -0.005(2) 0.000(2)
C13A 0.016(4) 0.021(4) 0.016(6) -0.005(4) -0.009(4) -0.003(4)
C14A 0.015(4) 0.023(4) 0.007(5) 0.005(3) -0.003(3) 0.004(3)
C15 0.069(3) 0.055(3) 0.035(2) 0.0254(19) 0.0278(19) 0.041(2)
C16 0.0224(15) 0.040(2) 0.072(3) 0.036(2) 0.0133(17) 0.0068(15)
C17 0.0280(15) 0.0216(15) 0.0315(17) 0.0008(13) 0.0004(13) 0.0041(12)
C18 0.0210(14) 0.0296(16) 0.0303(16) 0.0035(13) 0.0007(12) 0.0038(12)
C19 0.058(2) 0.0384(18) 0.0227(15) -0.0005(15) -0.0107(14) 0.0185(19)
Fe1 0.02184(19) 0.0254(2) 0.0196(2) 0.00495(17) 0.00507(15) 0.00431(17)
C20 0.0246(15) 0.0297(16) 0.0272(15) 0.0036(13) 0.0033(12) 0.0069(13)
C21 0.0305(16) 0.0240(15) 0.0291(17) 0.0031(13) -0.0032(13) -0.0006(13)
C22 0.0432(19) 0.0318(18) 0.0213(15) 0.0110(14) 0.0090(13) 0.0098(15)
C23 0.0262(15) 0.0310(17) 0.0357(18) 0.0107(14) 0.0027(13) -0.0004(13)
C24 0.0316(16) 0.0243(15) 0.0275(16) 0.0011(13) -0.0017(13) 0.0002(13)

loop_
_atom_type_symbol
_atom_type_description
_atom_type_scat_dispersion_real
_atom_type_scat_dispersion_imag
_atom_type_scat_source
C C 0.0033 0.0016 'International Tables Vol C Tables 4.2.6.8 and 6.1.1.4'
H H 0.0000 0.0000 'International Tables Vol C Tables 4.2.6.8 and 6.1.1.4'
Fe Fe 0.3463 0.8444 'International Tables Vol C Tables 4.2.6.8 and 6.1.1.4'
Br Br -0.2901 2.4595 'International Tables Vol C Tables 4.2.6.8 and 6.1.1.4'

loop_
_geom_angle_atom_site_label_1
_geom_angle_atom_site_label_2
_geom_angle_atom_site_label_3
_geom_angle
_geom_angle_publ_flag
C6 C1 C2 121.4(3) ?
C6 C1 Br1 119.0(2) ?
C2 C1 Br1 119.6(2) ?
C1 C2 C3 118.9(3) ?
C1 C2 H2 120.5 ?
C3 C2 H2 120.5 ?
C2 C3 C4 122.1(3) ?
C2 C3 H3 119.0 ?
C4 C3 H3 119.0 ?
C5 C4 C3 116.6(3) ?
C5 C4 C7 121.4(3) ?
C3 C4 C7 122.0(3) ?
C6 C5 C4 122.2(3) ?
C6 C5 H5 118.9 ?
C4 C5 H5 118.9 ?
C1 C6 C5 118.8(3) ?
C1 C6 H6 120.6 ?
C5 C6 H6 120.6 ?
C8 C7 C12 117.1(3) ?
C8 C7 C4 121.7(3) ?
C12 C7 C4 121.3(3) ?
C9 C8 C7 120.8(3) ?
C9 C8 H8 119.6 ?
C7 C8 H8 119.6 ?
C8 C9 C10 121.4(4) ?
C8 C9 H9 119.3 ?
C10 C9 H9 119.3 ?
C11 C10 C9 117.2(3) ?
C11 C10 C13 110.7(5) ?
C9 C10 C13 132.0(5) ?
C11 C10 C13A 144.9(5) ?
C9 C10 C13A 97.8(5) ?
C12 C11 C10 121.7(4) ?
C12 C11 H11 119.1 ?
C10 C11 H11 119.1 ?
C11 C12 C7 121.7(4) ?
C11 C12 H12 119.1 ?
C7 C12 H12 119.1 ?
C14 C13 C10 122.0(6) y
C14 C13 H13 119.0 ?
C10 C13 H13 119.0 ?
C13 C14 C15 116.5(6) y
C13 C14 H14 121.7 ?
C15 C14 H14 121.7 ?
C14A C13A C10 111.7(8) y
C14A C13A H13A 124.1 ?
C10 C13A H13A 124.1 ?
C13A C14A C15 111.2(8) y
C13A C14A H14A 124.4 ?
C15 C14A H14A 124.4 ?
C19 C15 C16 106.6(3) ?
C19 C15 C14 114.3(4) ?
C16 C15 C14 138.8(4) ?
C19 C15 C14A 152.5(5) ?
C16 C15 C14A 100.6(5) ?
C19 C15 Fe1 69.39(19) ?
C16 C15 Fe1 68.4(2) ?
C14 C15 Fe1 130.7(3) ?
C14A C15 Fe1 126.1(4) ?
C17 C16 C15 108.7(3) ?
C17 C16 Fe1 70.17(18) ?
C15 C16 Fe1 70.7(2) ?
C17 C16 H16 125.6 ?
C15 C16 H16 125.6 ?
Fe1 C16 H16 125.1 ?
C18 C17 C16 107.0(3) ?
C18 C17 Fe1 69.88(19) ?
C16 C17 Fe1 69.03(19) ?
C18 C17 H17 126.5 ?
C16 C17 H17 126.5 ?
Fe1 C17 H17 126.2 ?
C17 C18 C19 108.6(3) ?
C17 C18 Fe1 69.90(18) ?
C19 C18 Fe1 69.79(19) ?
C17 C18 H18 125.7 ?
C19 C18 H18 125.7 ?
Fe1 C18 H18 126.2 ?
C15 C19 C18 109.0(4) ?
C15 C19 Fe1 70.6(2) ?
C18 C19 Fe1 69.81(18) ?
C15 C19 H19 125.5 ?
C18 C19 H19 125.5 ?
Fe1 C19 H19 125.6 ?
C16 Fe1 C23 172.91(18) ?
C16 Fe1 C19 67.82(18) ?
C23 Fe1 C19 115.24(16) ?
C16 Fe1 C18 67.80(13) ?
C23 Fe1 C18 109.99(13) ?
C19 Fe1 C18 40.39(14) ?
C16 Fe1 C17 40.80(15) ?
C23 Fe1 C17 133.27(14) ?
C19 Fe1 C17 68.07(15) ?
C18 Fe1 C17 40.23(13) ?
C16 Fe1 C20 114.73(14) ?
C23 Fe1 C20 68.06(13) ?
C19 Fe1 C20 135.46(14) ?
C18 Fe1 C20 174.81(14) ?
C17 Fe1 C20 144.56(13) ?
C16 Fe1 C24 145.43(15) ?
C23 Fe1 C24 40.73(13) ?
C19 Fe1 C24 110.87(15) ?
C18 Fe1 C24 134.91(13) ?
C17 Fe1 C24 173.43(14) ?
C20 Fe1 C24 40.56(13) ?
C16 Fe1 C22 133.52(18) ?
C23 Fe1 C22 40.41(15) ?
C19 Fe1 C22 144.86(16) ?
C18 Fe1 C22 113.84(13) ?
C17 Fe1 C22 108.50(14) ?
C20 Fe1 C22 68.07(13) ?
C24 Fe1 C22 68.38(14) ?
C16 Fe1 C21 109.27(15) ?
C23 Fe1 C21 68.23(13) ?
C19 Fe1 C21 174.40(15) ?
C18 Fe1 C21 143.81(13) ?
C17 Fe1 C21 113.16(13) ?
C20 Fe1 C21 40.63(13) ?
C24 Fe1 C21 68.56(13) ?
C22 Fe1 C21 40.56(14) ?
C16 Fe1 C15 40.93(19) ?
C23 Fe1 C15 145.36(18) ?
C19 Fe1 C15 40.00(18) ?
C18 Fe1 C15 67.87(14) ?
C17 Fe1 C15 68.72(15) ?
C20 Fe1 C15 110.77(14) ?
C24 Fe1 C15 114.95(15) ?
C22 Fe1 C15 173.88(19) ?
C21 Fe1 C15 134.75(16) ?
C24 C20 C21 108.7(3) ?
C24 C20 Fe1 69.76(18) ?
C21 C20 Fe1 69.92(18) ?
C24 C20 H20 125.7 ?
C21 C20 H20 125.7 ?
Fe1 C20 H20 126.2 ?
C22 C21 C20 107.4(3) ?
C22 C21 Fe1 69.63(18) ?
C20 C21 Fe1 69.45(18) ?
C22 C21 H21 126.3 ?
C20 C21 H21 126.3 ?
Fe1 C21 H21 126.2 ?
C23 C22 C21 108.2(3) ?
C23 C22 Fe1 69.54(19) ?
C21 C22 Fe1 69.80(18) ?
C23 C22 H22 125.9 ?
C21 C22 H22 125.9 ?
Fe1 C22 H22 126.3 ?
C22 C23 C24 108.5(3) ?
C22 C23 Fe1 70.05(19) ?
C24 C23 Fe1 69.78(18) ?
C22 C23 H23 125.8 ?
C24 C23 H23 125.8 ?
Fe1 C23 H23 126.0 ?
C20 C24 C23 107.3(3) ?
C20 C24 Fe1 69.68(18) ?
C23 C24 Fe1 69.49(19) ?
C20 C24 H24 126.4 ?
C23 C24 H24 126.4 ?
Fe1 C24 H24 126.0 ?

loop_
_geom_bond_atom_site_label_1
_geom_bond_atom_site_label_2
_geom_bond_distance
_geom_bond_publ_flag
Br1 C1 1.905(3) yes
C1 C6 1.368(4) ?
C1 C2 1.375(4) ?
C2 C3 1.381(4) ?
C2 H2 0.9500 ?
C3 C4 1.397(4) ?
C3 H3 0.9500 ?
C4 C5 1.391(4) ?
C4 C7 1.490(4) yes
C5 C6 1.389(5) ?
C5 H5 0.9500 ?
C6 H6 0.9500 ?
C7 C8 1.400(4) ?
C7 C12 1.400(5) ?
C8 C9 1.397(5) ?
C8 H8 0.9500 ?
C9 C10 1.403(7) y
C9 H9 0.9500 ?
C10 C11 1.385(7) y
C10 C13 1.506(7) y
C10 C13A 1.576(11) y
C11 C12 1.381(5) ?
C11 H11 0.9500 ?
C12 H12 0.9500 ?
C13 C14 1.309(10) y
C13 H13 0.9500 ?
C14 C15 1.509(7) y
C14 H14 0.9500 ?
C13A C14A 1.353(15) y
C13A H13A 0.9500 ?
C14A C15 1.539(9) y
C14A H14A 0.9500 ?
C15 C19 1.404(6) ?
C15 C16 1.431(7) ?
C15 Fe1 2.061(3) ?
C16 C17 1.421(5) ?
C16 Fe1 2.030(4) ?
C16 H16 0.9500 ?
C17 C18 1.407(5) ?
C17 Fe1 2.045(3) ?
C17 H17 0.9500 ?
C18 C19 1.412(5) ?
C18 Fe1 2.045(3) ?
C18 H18 0.9500 ?
C19 Fe1 2.045(3) ?
C19 H19 0.9500 ?
Fe1 C23 2.043(3) ?
Fe1 C20 2.045(3) ?
Fe1 C24 2.047(3) ?
Fe1 C22 2.049(3) ?
Fe1 C21 2.052(3) ?
C20 C24 1.418(5) ?
C20 C21 1.423(5) ?
C20 H20 0.9500 ?
C21 C22 1.422(5) ?
C21 H21 0.9500 ?
C22 C23 1.413(5) ?
C22 H22 0.9500 ?
C23 C24 1.423(5) ?
C23 H23 0.9500 ?
C24 H24 0.9500 ?

loop_
_geom_hbond_atom_site_label_D
_geom_hbond_atom_site_label_H
_geom_hbond_atom_site_label_A
_geom_hbond_distance_DH
_geom_hbond_distance_HA
_geom_hbond_distance_DA
_geom_hbond_angle_DHA
_geom_hbond_site_symmetry_A
C20 H20 Br1 0.95 2.92 3.588(3) 128.8 2_745
